data_7000941
loop_
_publ_author_name
'Djukic, Jean-Pierre'
'Parkhomenko, Ksenia'
'Hijazi, Akram'
'Chemmi, Atika'
'Allouche, Lionel'
'Brelot, Lydia'
'Pfeffer, Michel'
'Ricard, Louis'
'Le Goff, Xavier-Fr\'ed\'eric'

_publ_section_title
;
 \m-Chlorido, \m-hydroxo-bridged dicarbonyl ruthenacycles: synthesis,
 structure and catalytic properties in hydrogen atom transfer
;
_journal_issue 15
_journal_name_full 'Dalton Transactions'
_journal_page_first 2695
_journal_page_last 2711
_journal_paper_doi 10.1039/b820426h
_journal_year 2009
_chemical_formula_moiety C40H37ClN2O5Ru2,
_chemical_formula_sum 'C47 H53 Cl N2 O5 Ru2'
_chemical_formula_weight 963.50
_space_group_IT_number 19
_symmetry_cell_setting orthorhombic
_symmetry_Int_Tables_number 19
_symmetry_space_group_name_Hall 'P 2ac 2ab'
_symmetry_space_group_name_H-M 'P 21 21 21'
_atom_sites_solution_hydrogens geom
_atom_sites_solution_primary direct
_atom_sites_solution_secondary difmap
_audit_creation_method SHELXL-97
_cell_angle_alpha 90.00
_cell_angle_beta 90.00
_cell_angle_gamma 90.00
_cell_formula_units_Z 4
_cell_length_a 10.8220(10)
_cell_length_b 15.8210(10)
_cell_length_c 27.3240(10)
_cell_measurement_reflns_used 7309
_cell_measurement_temperature 150.0(1)
_cell_measurement_theta_max 30.034
_cell_measurement_theta_min 0.998
_cell_volume 4678.3(6)
_computing_structure_refinement 'SHELXL-97 (Sheldrick, 1997)'
_computing_structure_solution 'SHELXS-97 (Sheldrick, 1990)'
_diffrn_ambient_temperature 150.0(1)
_diffrn_measured_fraction_theta_full 0.993
_diffrn_measured_fraction_theta_max 0.993
_diffrn_measurement_device_type KappaCCD
_diffrn_measurement_method 'phi and omega scans'
_diffrn_radiation_monochromator graphite
_diffrn_radiation_probe x-ray
_diffrn_radiation_type MoK\a
_diffrn_radiation_wavelength 0.71069
_diffrn_reflns_av_R_equivalents 0.0322
_diffrn_reflns_av_sigmaI/netI 0.0332
_diffrn_reflns_limit_h_max 14
_diffrn_reflns_limit_h_min -15
_diffrn_reflns_limit_k_max 19
_diffrn_reflns_limit_k_min -22
_diffrn_reflns_limit_l_max 35
_diffrn_reflns_limit_l_min -38
_diffrn_reflns_number 39432
_diffrn_reflns_theta_full 30.06
_diffrn_reflns_theta_max 30.06
_diffrn_reflns_theta_min 2.92
_diffrn_source 'fine-focus sealed tube'
_exptl_absorpt_coefficient_mu 0.747
_exptl_absorpt_correction_T_max 0.8650
_exptl_absorpt_correction_T_min 0.8650
_exptl_absorpt_correction_type multi-scan
_exptl_crystal_colour colorless
_exptl_crystal_density_diffrn 1.368
_exptl_crystal_density_method 'not measured'
_exptl_crystal_description block
_exptl_crystal_F_000 1976
_exptl_crystal_recrystallization_method 'solvent diffusion'
_exptl_crystal_size_max 0.20
_exptl_crystal_size_mid 0.20
_exptl_crystal_size_min 0.20
_refine_diff_density_max 0.788
_refine_diff_density_min -1.655
_refine_diff_density_rms 0.088
_refine_ls_abs_structure_details 'Flack H D (1983), Acta Cryst. A39, 876-881'
_refine_ls_abs_structure_Flack 0.03(2)
_refine_ls_extinction_coef 0.0038(4)
_refine_ls_extinction_expression Fc^*^=kFc[1+0.001xFc^2^\l^3^/sin(2\q)]^-1/4^
_refine_ls_extinction_method SHELXL
_refine_ls_goodness_of_fit_ref 1.045
_refine_ls_hydrogen_treatment mixed
_refine_ls_matrix_type full
_refine_ls_number_parameters 459
_refine_ls_number_reflns 13604
_refine_ls_number_restraints 0
_refine_ls_restrained_S_all 1.045
_refine_ls_R_factor_all 0.0361
_refine_ls_R_factor_gt 0.0338
_refine_ls_shift/su_max 0.001
_refine_ls_shift/su_mean 0.000
_refine_ls_structure_factor_coef Fsqd
_refine_ls_weighting_details 'calc w=1/[\s^2^(Fo^2^)+(0.0677P)^2^+0.3756P] where P=(Fo^2^+2Fc^2^)/3'
_refine_ls_weighting_scheme calc
_refine_ls_wR_factor_gt 0.0969
_refine_ls_wR_factor_ref 0.0984
_reflns_number_gt 12769
_reflns_number_total 13604
_reflns_threshold_expression >2sigma(I)
_cod_data_source_file b820426h.txt
_cod_data_source_block 3b
_cod_database_code 7000941

loop_
_symmetry_equiv_pos_as_xyz
'x, y, z'
'-x+1/2, -y, z+1/2'
'x+1/2, -y+1/2, -z'
'-x, y+1/2, -z+1/2'

loop_
_atom_site_label
_atom_site_type_symbol
_atom_site_fract_x
_atom_site_fract_y
_atom_site_fract_z
_atom_site_U_iso_or_equiv
_atom_site_adp_type
_atom_site_occupancy
_atom_site_symmetry_multiplicity
_atom_site_calc_flag
_atom_site_refinement_flags
_atom_site_disorder_assembly
_atom_site_disorder_group
Ru1 Ru 0.777573(17) -0.020897(12) 0.244578(7) 0.02623(6) Uani 1 1 d . . .
Ru2 Ru 0.605947(18) -0.099907(13) 0.146024(8) 0.02918(6) Uani 1 1 d . . .
Cl1 Cl 0.68716(6) -0.16531(4) 0.22506(2) 0.03057(12) Uani 1 1 d . . .
O1 O 0.69235(18) 0.00454(12) 0.17772(7) 0.0320(4) Uani 1 1 d . . .
H1 H 0.642(3) 0.037(2) 0.1741(14) 0.038 Uiso 1 1 d . . .
O2 O 0.8801(2) -0.06163(19) 0.34312(8) 0.0532(6) Uani 1 1 d . . .
O3 O 1.02243(19) -0.04608(15) 0.19457(9) 0.0414(5) Uani 1 1 d . . .
O4 O 0.3574(2) -0.05187(16) 0.18765(10) 0.0473(5) Uani 1 1 d . . .
O5 O 0.5038(2) -0.25127(15) 0.09350(9) 0.0439(5) Uani 1 1 d . . .
N1 N 0.6097(2) 0.01982(14) 0.27683(8) 0.0282(4) Uani 1 1 d . . .
N2 N 0.7776(2) -0.11995(13) 0.10998(8) 0.0296(4) Uani 1 1 d . . .
C1 C 0.8131(2) 0.10489(15) 0.25370(10) 0.0290(4) Uani 1 1 d . . .
C2 C 0.9229(2) 0.14889(18) 0.24456(11) 0.0359(5) Uani 1 1 d . . .
H2 H 0.9953 0.1183 0.2360 0.043 Uiso 1 1 calc R . .
C3 C 0.9278(3) 0.23649(18) 0.24778(11) 0.0398(6) Uani 1 1 d . . .
H3 H 1.0036 0.2652 0.2421 0.048 Uiso 1 1 calc R . .
C4 C 0.8215(3) 0.28230(18) 0.25934(11) 0.0399(6) Uani 1 1 d . . .
H4 H 0.8241 0.3423 0.2605 0.048 Uiso 1 1 calc R . .
C5 C 0.7135(3) 0.24057(17) 0.26903(10) 0.0344(5) Uani 1 1 d . . .
H5 H 0.6417 0.2719 0.2774 0.041 Uiso 1 1 calc R . .
C6 C 0.7076(2) 0.15197(16) 0.26673(9) 0.0306(5) Uani 1 1 d . . .
C7 C 0.5966(2) 0.10419(16) 0.27976(10) 0.0306(5) Uani 1 1 d . . .
C8 C 0.4846(3) 0.13961(18) 0.29584(11) 0.0370(6) Uani 1 1 d . . .
H8 H 0.4748 0.1993 0.2963 0.044 Uiso 1 1 calc R . .
C9 C 0.3897(2) 0.08879(17) 0.31081(11) 0.0337(5) Uani 1 1 d . . .
C10 C 0.4060(2) 0.00112(16) 0.30942(10) 0.0300(5) Uani 1 1 d . . .
C11 C 0.5166(2) -0.03098(16) 0.29237(9) 0.0281(5) Uani 1 1 d . . .
H11 H 0.5278 -0.0905 0.2915 0.034 Uiso 1 1 calc R . .
C12 C 0.2676(3) 0.1228(2) 0.32877(14) 0.0479(8) Uani 1 1 d . . .
H12A H 0.2288 0.1573 0.3027 0.057 Uiso 1 1 calc R . .
H12B H 0.2815 0.1597 0.3575 0.057 Uiso 1 1 calc R . .
C13 C 0.1806(3) 0.0501(2) 0.34295(12) 0.0415(7) Uani 1 1 d . . .
H13 H 0.0968 0.0677 0.3545 0.050 Uiso 1 1 calc R . .
C14 C 0.1817(2) -0.0164(2) 0.30186(10) 0.0348(5) Uani 1 1 d . . .
H14A H 0.1948 0.0072 0.2687 0.042 Uiso 1 1 calc R . .
H14B H 0.1104 -0.0557 0.3025 0.042 Uiso 1 1 calc R . .
C15 C 0.3015(2) -0.05231(17) 0.32645(10) 0.0317(5) Uani 1 1 d . . .
H15 H 0.3136 -0.1149 0.3249 0.038 Uiso 1 1 calc R . .
C16 C 0.2485(3) -0.0153(2) 0.37640(10) 0.0414(6) Uani 1 1 d . . .
C17 C 0.3353(4) 0.0183(4) 0.41527(14) 0.0686(12) Uani 1 1 d . . .
H17A H 0.2871 0.0441 0.4417 0.103 Uiso 1 1 calc R . .
H17B H 0.3901 0.0608 0.4008 0.103 Uiso 1 1 calc R . .
H17C H 0.3848 -0.0283 0.4285 0.103 Uiso 1 1 calc R . .
C18 C 0.1587(4) -0.0780(3) 0.40017(14) 0.0561(9) Uani 1 1 d . . .
H18A H 0.2056 -0.1212 0.4179 0.084 Uiso 1 1 calc R . .
H18B H 0.1086 -0.1051 0.3747 0.084 Uiso 1 1 calc R . .
H18C H 0.1046 -0.0479 0.4230 0.084 Uiso 1 1 calc R . .
C19 C 0.5783(3) -0.03114(17) 0.08419(10) 0.0343(5) Uani 1 1 d . . .
C20 C 0.4710(3) 0.0118(2) 0.06983(13) 0.0484(8) Uani 1 1 d . . .
H20 H 0.3977 0.0059 0.0886 0.058 Uiso 1 1 calc R . .
C21 C 0.4703(4) 0.0631(3) 0.02827(14) 0.0576(10) Uani 1 1 d . . .
H21 H 0.3965 0.0911 0.0187 0.069 Uiso 1 1 calc R . .
C22 C 0.5795(4) 0.0735(2) 0.00031(14) 0.0553(9) Uani 1 1 d . . .
H22 H 0.5801 0.1096 -0.0275 0.066 Uiso 1 1 calc R . .
C23 C 0.6836(3) 0.0311(2) 0.01370(13) 0.0457(7) Uani 1 1 d . . .
H23 H 0.7566 0.0379 -0.0052 0.055 Uiso 1 1 calc R . .
C24 C 0.6861(3) -0.02254(18) 0.05480(10) 0.0359(5) Uani 1 1 d . . .
C25 C 0.7925(3) -0.07384(16) 0.06855(10) 0.0321(5) Uani 1 1 d . . .
C26 C 0.9019(3) -0.08158(19) 0.04152(11) 0.0387(6) Uani 1 1 d . . .
H26 H 0.9124 -0.0492 0.0125 0.046 Uiso 1 1 calc R . .
C27 C 0.9938(3) -0.13524(19) 0.05635(10) 0.0362(6) Uani 1 1 d . . .
C28 C 0.9761(2) -0.18377(17) 0.09938(9) 0.0297(5) Uani 1 1 d . . .
C29 C 0.8665(2) -0.17290(17) 0.12447(9) 0.0294(5) Uani 1 1 d . . .
H29 H 0.8536 -0.2047 0.1535 0.035 Uiso 1 1 calc R . .
C30 C 1.1133(3) -0.1489(2) 0.02807(11) 0.0458(7) Uani 1 1 d . . .
H30A H 1.1583 -0.0947 0.0251 0.055 Uiso 1 1 calc R . .
H30B H 1.0941 -0.1694 -0.0053 0.055 Uiso 1 1 calc R . .
C31 C 1.1946(3) -0.2135(2) 0.05427(11) 0.0456(7) Uani 1 1 d . . .
H31 H 1.2767 -0.2239 0.0386 0.055 Uiso 1 1 calc R . .
C32 C 1.1999(3) -0.1907(2) 0.10960(11) 0.0429(7) Uani 1 1 d . . .
H32A H 1.2710 -0.2156 0.1273 0.051 Uiso 1 1 calc R . .
H32B H 1.1915 -0.1296 0.1166 0.051 Uiso 1 1 calc R . .
C33 C 1.0780(2) -0.24159(19) 0.11467(10) 0.0335(5) Uani 1 1 d . . .
H33 H 1.0658 -0.2728 0.1461 0.040 Uiso 1 1 calc R . .
C34 C 1.1216(3) -0.2956(2) 0.06940(11) 0.0408(6) Uani 1 1 d . . .
C35 C 1.2080(4) -0.3654(2) 0.08464(13) 0.0537(8) Uani 1 1 d . . .
H35A H 1.1600 -0.4155 0.0937 0.081 Uiso 1 1 calc R . .
H35B H 1.2572 -0.3468 0.1127 0.081 Uiso 1 1 calc R . .
H35C H 1.2632 -0.3794 0.0574 0.081 Uiso 1 1 calc R . .
C36 C 1.0252(3) -0.3293(2) 0.03455(13) 0.0500(8) Uani 1 1 d . . .
H36A H 1.0661 -0.3562 0.0066 0.075 Uiso 1 1 calc R . .
H36B H 0.9735 -0.2825 0.0229 0.075 Uiso 1 1 calc R . .
H36C H 0.9735 -0.3708 0.0515 0.075 Uiso 1 1 calc R . .
C37 C 0.8430(2) -0.0465(2) 0.30569(11) 0.0368(6) Uani 1 1 d . . .
C38 C 0.9306(2) -0.03991(16) 0.21357(10) 0.0304(5) Uani 1 1 d . . .
C39 C 0.4516(3) -0.07123(18) 0.17264(11) 0.0352(6) Uani 1 1 d . . .
C40 C 0.5405(3) -0.19406(18) 0.11502(11) 0.0349(5) Uani 1 1 d . . .

loop_
_atom_site_aniso_label
_atom_site_aniso_U_11
_atom_site_aniso_U_22
_atom_site_aniso_U_33
_atom_site_aniso_U_23
_atom_site_aniso_U_13
_atom_site_aniso_U_12
Ru1 0.02450(9) 0.02500(9) 0.02918(10) -0.00133(7) 0.00012(7) 0.00062(6)
Ru2 0.02816(9) 0.02711(10) 0.03227(10) -0.00519(7) -0.00206(7) 0.00002(7)
Cl1 0.0326(3) 0.0249(3) 0.0342(3) -0.0011(2) 0.0045(2) 0.0003(2)
O1 0.0373(9) 0.0276(9) 0.0312(9) -0.0044(7) -0.0067(7) 0.0000(7)
O2 0.0413(12) 0.0825(18) 0.0360(12) 0.0124(11) -0.0055(9) 0.0070(12)
O3 0.0325(10) 0.0446(11) 0.0470(12) -0.0062(9) 0.0051(9) 0.0021(9)
O4 0.0325(10) 0.0537(14) 0.0557(14) -0.0126(11) 0.0011(10) 0.0036(10)
O5 0.0420(11) 0.0384(10) 0.0514(13) -0.0142(9) 0.0004(10) -0.0065(9)
N1 0.0259(9) 0.0268(9) 0.0320(10) -0.0042(8) 0.0004(8) 0.0036(9)
N2 0.0337(10) 0.0252(9) 0.0300(10) -0.0037(7) -0.0010(9) -0.0044(8)
C1 0.0317(10) 0.0245(10) 0.0309(11) 0.0003(9) -0.0042(9) -0.0055(9)
C2 0.0338(12) 0.0364(13) 0.0376(14) -0.0016(11) 0.0004(11) -0.0039(10)
C3 0.0412(13) 0.0366(13) 0.0417(15) -0.0024(12) -0.0014(12) -0.0114(11)
C4 0.0523(16) 0.0291(12) 0.0382(14) 0.0000(11) -0.0037(13) -0.0069(12)
C5 0.0405(13) 0.0272(12) 0.0357(13) -0.0028(9) -0.0019(11) -0.0012(10)
C6 0.0335(12) 0.0282(11) 0.0301(12) -0.0032(9) -0.0024(9) -0.0018(9)
C7 0.0312(11) 0.0265(11) 0.0340(12) 0.0001(9) -0.0028(10) 0.0008(10)
C8 0.0372(13) 0.0269(12) 0.0470(16) -0.0054(11) 0.0015(12) 0.0046(10)
C9 0.0297(11) 0.0316(12) 0.0397(14) -0.0084(10) 0.0019(10) 0.0034(10)
C10 0.0257(11) 0.0336(12) 0.0306(12) -0.0065(9) -0.0005(9) -0.0001(9)
C11 0.0306(11) 0.0243(11) 0.0295(11) -0.0009(9) 0.0014(9) -0.0005(9)
C12 0.0412(15) 0.0378(15) 0.065(2) -0.0154(14) 0.0101(15) 0.0054(12)
C13 0.0351(13) 0.0438(15) 0.0456(17) -0.0109(12) 0.0116(12) 0.0048(12)
C14 0.0287(11) 0.0427(14) 0.0330(13) -0.0051(11) 0.0022(9) 0.0007(11)
C15 0.0289(12) 0.0331(12) 0.0330(13) -0.0031(10) 0.0005(9) -0.0001(10)
C16 0.0392(14) 0.0555(17) 0.0296(13) -0.0072(12) 0.0065(10) -0.0022(13)
C17 0.061(2) 0.106(3) 0.0382(18) -0.013(2) -0.0051(16) -0.016(2)
C18 0.0509(19) 0.070(2) 0.0478(19) 0.0041(16) 0.0178(16) -0.0048(17)
C19 0.0404(14) 0.0316(12) 0.0309(12) -0.0052(10) -0.0080(10) 0.0029(11)
C20 0.0494(17) 0.0510(18) 0.0447(16) -0.0103(14) -0.0152(14) 0.0126(15)
C21 0.063(2) 0.062(2) 0.0478(19) 0.0000(16) -0.0225(17) 0.0172(19)
C22 0.069(2) 0.0509(19) 0.0465(19) 0.0044(14) -0.0223(17) 0.0049(17)
C23 0.0537(17) 0.0400(16) 0.0434(16) 0.0067(13) -0.0106(14) -0.0046(14)
C24 0.0423(14) 0.0310(12) 0.0345(13) -0.0026(10) -0.0110(10) -0.0024(11)
C25 0.0365(13) 0.0282(11) 0.0317(12) -0.0012(9) -0.0040(10) -0.0060(10)
C26 0.0434(14) 0.0417(14) 0.0310(13) 0.0065(11) 0.0002(11) -0.0101(12)
C27 0.0366(13) 0.0447(15) 0.0272(12) 0.0013(11) 0.0012(10) -0.0064(12)
C28 0.0296(11) 0.0326(12) 0.0269(11) -0.0009(9) -0.0002(9) -0.0049(10)
C29 0.0303(11) 0.0304(12) 0.0276(12) -0.0014(9) 0.0009(9) -0.0043(9)
C30 0.0376(14) 0.068(2) 0.0320(14) 0.0084(13) 0.0102(12) -0.0056(15)
C31 0.0366(14) 0.068(2) 0.0324(14) -0.0001(13) 0.0085(11) -0.0011(14)
C32 0.0335(14) 0.0593(19) 0.0358(15) -0.0012(13) 0.0016(11) -0.0054(13)
C33 0.0303(12) 0.0433(14) 0.0269(12) -0.0003(10) 0.0015(9) 0.0007(10)
C34 0.0363(14) 0.0524(17) 0.0338(14) -0.0032(12) 0.0029(11) 0.0075(13)
C35 0.058(2) 0.061(2) 0.0414(17) -0.0055(15) 0.0079(15) 0.0165(17)
C36 0.0567(19) 0.0538(19) 0.0394(16) -0.0142(14) -0.0052(14) 0.0042(16)
C37 0.0286(12) 0.0452(15) 0.0367(14) 0.0016(11) 0.0015(11) 0.0023(11)
C38 0.0280(11) 0.0292(12) 0.0340(13) -0.0030(9) -0.0025(9) 0.0024(9)
C39 0.0338(13) 0.0341(13) 0.0376(14) -0.0073(10) -0.0043(11) -0.0021(10)
C40 0.0319(12) 0.0355(13) 0.0375(14) -0.0033(11) 0.0021(10) 0.0000(11)

loop_
_atom_type_symbol
_atom_type_description
_atom_type_scat_dispersion_real
_atom_type_scat_dispersion_imag
_atom_type_scat_source
C C 0.0033 0.0016 'International Tables Vol C Tables 4.2.6.8 and 6.1.1.4'
H H 0.0000 0.0000 'International Tables Vol C Tables 4.2.6.8 and 6.1.1.4'
N N 0.0061 0.0033 'International Tables Vol C Tables 4.2.6.8 and 6.1.1.4'
O O 0.0106 0.0060 'International Tables Vol C Tables 4.2.6.8 and 6.1.1.4'
Cl Cl 0.1484 0.1585 'International Tables Vol C Tables 4.2.6.8 and 6.1.1.4'
Ru Ru -1.2594 0.8363 'International Tables Vol C Tables 4.2.6.8 and 6.1.1.4'

loop_
_geom_angle_atom_site_label_1
_geom_angle_atom_site_label_2
_geom_angle_atom_site_label_3
_geom_angle
_geom_angle_site_symmetry_1
_geom_angle_site_symmetry_3
_geom_angle_publ_flag
C37 Ru1 C38 91.97(12) . . ?
C37 Ru1 C1 91.79(12) . . ?
C38 Ru1 C1 92.57(11) . . ?
C37 Ru1 O1 175.99(10) . . ?
C38 Ru1 O1 91.46(10) . . ?
C1 Ru1 O1 90.13(9) . . ?
C37 Ru1 N1 91.11(10) . . ?
C38 Ru1 N1 171.41(10) . . ?
C1 Ru1 N1 79.31(9) . . ?
O1 Ru1 N1 85.79(8) . . ?
C37 Ru1 Cl1 97.98(10) . . ?
C38 Ru1 Cl1 95.76(8) . . ?
C1 Ru1 Cl1 166.90(7) . . ?
O1 Ru1 Cl1 79.60(5) . . ?
N1 Ru1 Cl1 91.75(6) . . ?
C40 Ru2 C39 91.78(12) . . ?
C40 Ru2 C19 89.65(12) . . ?
C39 Ru2 C19 93.53(12) . . ?
C40 Ru2 O1 175.48(11) . . ?
C39 Ru2 O1 92.67(10) . . ?
C19 Ru2 O1 89.26(9) . . ?
C40 Ru2 N2 90.14(10) . . ?
C39 Ru2 N2 173.08(11) . . ?
C19 Ru2 N2 79.82(10) . . ?
O1 Ru2 N2 85.35(8) . . ?
C40 Ru2 Cl1 101.10(9) . . ?
C39 Ru2 Cl1 94.40(9) . . ?
C19 Ru2 Cl1 166.41(8) . . ?
O1 Ru2 Cl1 79.37(6) . . ?
N2 Ru2 Cl1 91.76(6) . . ?
Ru1 Cl1 Ru2 86.88(2) . . ?
Ru1 O1 Ru2 114.13(9) . . ?
Ru1 O1 H1 124(3) . . ?
Ru2 O1 H1 99(3) . . ?
C7 N1 C11 119.4(2) . . ?
C7 N1 Ru1 114.66(18) . . ?
C11 N1 Ru1 125.93(16) . . ?
C29 N2 C25 119.9(2) . . ?
C29 N2 Ru2 125.85(17) . . ?
C25 N2 Ru2 114.25(18) . . ?
C2 C1 C6 118.0(2) . . ?
C2 C1 Ru1 128.5(2) . . ?
C6 C1 Ru1 113.15(17) . . ?
C3 C2 C1 121.2(3) . . ?
C3 C2 H2 119.4 . . ?
C1 C2 H2 119.4 . . ?
C2 C3 C4 120.0(3) . . ?
C2 C3 H3 120.0 . . ?
C4 C3 H3 120.0 . . ?
C5 C4 C3 119.8(3) . . ?
C5 C4 H4 120.1 . . ?
C3 C4 H4 120.1 . . ?
C4 C5 C6 120.8(3) . . ?
C4 C5 H5 119.6 . . ?
C6 C5 H5 119.6 . . ?
C5 C6 C1 120.1(3) . . ?
C5 C6 C7 122.8(3) . . ?
C1 C6 C7 117.0(2) . . ?
N1 C7 C8 120.4(2) . . ?
N1 C7 C6 114.3(2) . . ?
C8 C7 C6 125.3(2) . . ?
C9 C8 C7 120.4(2) . . ?
C9 C8 H8 119.8 . . ?
C7 C8 H8 119.8 . . ?
C8 C9 C10 118.7(2) . . ?
C8 C9 C12 123.0(3) . . ?
C10 C9 C12 118.2(3) . . ?
C11 C10 C9 118.9(2) . . ?
C11 C10 C15 123.8(2) . . ?
C9 C10 C15 117.4(2) . . ?
N1 C11 C10 122.1(2) . . ?
N1 C11 H11 118.9 . . ?
C10 C11 H11 118.9 . . ?
C9 C12 C13 110.6(2) . . ?
C9 C12 H12A 109.5 . . ?
C13 C12 H12A 109.5 . . ?
C9 C12 H12B 109.5 . . ?
C13 C12 H12B 109.5 . . ?
H12A C12 H12B 108.1 . . ?
C12 C13 C14 108.9(2) . . ?
C12 C13 C16 110.8(3) . . ?
C14 C13 C16 88.3(2) . . ?
C12 C13 H13 115.3 . . ?
C14 C13 H13 115.3 . . ?
C16 C13 H13 115.3 . . ?
C13 C14 C15 86.6(2) . . ?
C13 C14 H14A 114.2 . . ?
C15 C14 H14A 114.2 . . ?
C13 C14 H14B 114.2 . . ?
C15 C14 H14B 114.2 . . ?
H14A C14 H14B 111.4 . . ?
C10 C15 C14 106.8(2) . . ?
C10 C15 C16 109.4(2) . . ?
C14 C15 C16 86.4(2) . . ?
C10 C15 H15 116.7 . . ?
C14 C15 H15 116.7 . . ?
C16 C15 H15 116.7 . . ?
C17 C16 C18 108.8(3) . . ?
C17 C16 C13 118.0(3) . . ?
C18 C16 C13 112.2(3) . . ?
C17 C16 C15 120.5(3) . . ?
C18 C16 C15 110.7(3) . . ?
C13 C16 C15 84.9(2) . . ?
C16 C17 H17A 109.5 . . ?
C16 C17 H17B 109.5 . . ?
H17A C17 H17B 109.5 . . ?
C16 C17 H17C 109.5 . . ?
H17A C17 H17C 109.5 . . ?
H17B C17 H17C 109.5 . . ?
C16 C18 H18A 109.5 . . ?
C16 C18 H18B 109.5 . . ?
H18A C18 H18B 109.5 . . ?
C16 C18 H18C 109.5 . . ?
H18A C18 H18C 109.5 . . ?
H18B C18 H18C 109.5 . . ?
C20 C19 C24 118.4(3) . . ?
C20 C19 Ru2 127.9(2) . . ?
C24 C19 Ru2 113.55(19) . . ?
C21 C20 C19 120.9(4) . . ?
C21 C20 H20 119.5 . . ?
C19 C20 H20 119.5 . . ?
C20 C21 C22 120.1(3) . . ?
C20 C21 H21 120.0 . . ?
C22 C21 H21 120.0 . . ?
C23 C22 C21 119.3(3) . . ?
C23 C22 H22 120.4 . . ?
C21 C22 H22 120.4 . . ?
C22 C23 C24 121.8(3) . . ?
C22 C23 H23 119.1 . . ?
C24 C23 H23 119.1 . . ?
C23 C24 C19 119.5(3) . . ?
C23 C24 C25 123.8(3) . . ?
C19 C24 C25 116.7(2) . . ?
N2 C25 C26 119.6(3) . . ?
N2 C25 C24 114.8(2) . . ?
C26 C25 C24 125.5(3) . . ?
C27 C26 C25 120.8(3) . . ?
C27 C26 H26 119.6 . . ?
C25 C26 H26 119.6 . . ?
C26 C27 C28 118.9(3) . . ?
C26 C27 C30 123.8(3) . . ?
C28 C27 C30 117.3(3) . . ?
C29 C28 C27 117.4(3) . . ?
C29 C28 C33 124.9(2) . . ?
C27 C28 C33 117.7(2) . . ?
N2 C29 C28 123.4(2) . . ?
N2 C29 H29 118.3 . . ?
C28 C29 H29 118.3 . . ?
C27 C30 C31 110.3(2) . . ?
C27 C30 H30A 109.6 . . ?
C31 C30 H30A 109.6 . . ?
C27 C30 H30B 109.6 . . ?
C31 C30 H30B 109.6 . . ?
H30A C30 H30B 108.1 . . ?
C30 C31 C32 108.8(3) . . ?
C30 C31 C34 112.7(3) . . ?
C32 C31 C34 87.4(2) . . ?
C30 C31 H31 114.9 . . ?
C32 C31 H31 114.9 . . ?
C34 C31 H31 114.9 . . ?
C33 C32 C31 86.3(2) . . ?
C33 C32 H32A 114.3 . . ?
C31 C32 H32A 114.3 . . ?
C33 C32 H32B 114.3 . . ?
C31 C32 H32B 114.3 . . ?
H32A C32 H32B 111.4 . . ?
C28 C33 C32 106.6(2) . . ?
C28 C33 C34 109.5(2) . . ?
C32 C33 C34 87.5(2) . . ?
C28 C33 H33 116.5 . . ?
C32 C33 H33 116.5 . . ?
C34 C33 H33 116.5 . . ?
C35 C34 C36 110.2(3) . . ?
C35 C34 C33 111.5(3) . . ?
C36 C34 C33 118.7(2) . . ?
C35 C34 C31 111.5(3) . . ?
C36 C34 C31 118.1(3) . . ?
C33 C34 C31 84.7(2) . . ?
C34 C35 H35A 109.5 . . ?
C34 C35 H35B 109.5 . . ?
H35A C35 H35B 109.5 . . ?
C34 C35 H35C 109.5 . . ?
H35A C35 H35C 109.5 . . ?
H35B C35 H35C 109.5 . . ?
C34 C36 H36A 109.5 . . ?
C34 C36 H36B 109.5 . . ?
H36A C36 H36B 109.5 . . ?
C34 C36 H36C 109.5 . . ?
H36A C36 H36C 109.5 . . ?
H36B C36 H36C 109.5 . . ?
O2 C37 Ru1 178.4(3) . . ?
O3 C38 Ru1 175.8(2) . . ?
O4 C39 Ru2 177.8(3) . . ?
O5 C40 Ru2 176.1(3) . . ?

loop_
_geom_bond_atom_site_label_1
_geom_bond_atom_site_label_2
_geom_bond_distance
_geom_bond_site_symmetry_2
_geom_bond_publ_flag
Ru1 C37 1.859(3) . ?
Ru1 C38 1.884(3) . ?
Ru1 C1 2.042(2) . ?
Ru1 O1 2.0856(19) . ?
Ru1 N1 2.119(2) . ?
Ru1 Cl1 2.5420(6) . ?
Ru2 C40 1.854(3) . ?
Ru2 C39 1.878(3) . ?
Ru2 C19 2.032(3) . ?
Ru2 O1 2.0869(18) . ?
Ru2 N2 2.126(2) . ?
Ru2 Cl1 2.5508(7) . ?
O1 H1 0.76(4) . ?
O2 C37 1.124(4) . ?
O3 C38 1.126(3) . ?
O4 C39 1.140(4) . ?
O5 C40 1.150(4) . ?
N1 C7 1.345(3) . ?
N1 C11 1.358(3) . ?
N2 C29 1.336(3) . ?
N2 C25 1.356(3) . ?
C1 C2 1.399(3) . ?
C1 C6 1.409(4) . ?
C2 C3 1.390(4) . ?
C2 H2 0.9500 . ?
C3 C4 1.396(4) . ?
C3 H3 0.9500 . ?
C4 C5 1.368(4) . ?
C4 H4 0.9500 . ?
C5 C6 1.405(4) . ?
C5 H5 0.9500 . ?
C6 C7 1.463(4) . ?
C7 C8 1.406(4) . ?
C8 C9 1.367(4) . ?
C8 H8 0.9500 . ?
C9 C10 1.399(4) . ?
C9 C12 1.509(4) . ?
C10 C11 1.381(3) . ?
C10 C15 1.487(4) . ?
C11 H11 0.9500 . ?
C12 C13 1.536(5) . ?
C12 H12A 0.9900 . ?
C12 H12B 0.9900 . ?
C13 C14 1.539(4) . ?
C13 C16 1.564(5) . ?
C13 H13 1.0000 . ?
C14 C15 1.567(4) . ?
C14 H14A 0.9900 . ?
C14 H14B 0.9900 . ?
C15 C16 1.592(4) . ?
C15 H15 1.0000 . ?
C16 C17 1.514(5) . ?
C16 C18 1.533(5) . ?
C17 H17A 0.9800 . ?
C17 H17B 0.9800 . ?
C17 H17C 0.9800 . ?
C18 H18A 0.9800 . ?
C18 H18B 0.9800 . ?
C18 H18C 0.9800 . ?
C19 C20 1.401(4) . ?
C19 C24 1.423(4) . ?
C20 C21 1.396(5) . ?
C20 H20 0.9500 . ?
C21 C22 1.417(6) . ?
C21 H21 0.9500 . ?
C22 C23 1.361(5) . ?
C22 H22 0.9500 . ?
C23 C24 1.408(4) . ?
C23 H23 0.9500 . ?
C24 C25 1.458(4) . ?
C25 C26 1.400(4) . ?
C26 C27 1.369(4) . ?
C26 H26 0.9500 . ?
C27 C28 1.417(4) . ?
C27 C30 1.522(4) . ?
C28 C29 1.381(4) . ?
C28 C33 1.492(4) . ?
C29 H29 0.9500 . ?
C30 C31 1.526(5) . ?
C30 H30A 0.9900 . ?
C30 H30B 0.9900 . ?
C31 C32 1.555(4) . ?
C31 C34 1.577(5) . ?
C31 H31 1.0000 . ?
C32 C33 1.552(4) . ?
C32 H32A 0.9900 . ?
C32 H32B 0.9900 . ?
C33 C34 1.576(4) . ?
C33 H33 1.0000 . ?
C34 C35 1.506(5) . ?
C34 C36 1.509(4) . ?
C35 H35A 0.9800 . ?
C35 H35B 0.9800 . ?
C35 H35C 0.9800 . ?
C36 H36A 0.9800 . ?
C36 H36B 0.9800 . ?
C36 H36C 0.9800 . ?
